data_7109845
loop_
_publ_author_name
'Guo Fan Jin'
'Jo-Hyun Hwang'
'Jong-Dae Lee'
'Kyung-Ryang Wee'
'Il-Hwan Suh'
'Sang Ook Kang'

_publ_section_title
;
 A three-dimensional pi-electron acceptor, tri-phenyl-o-carborane, bearing
 a rigid conformation with end-on phenyl units
;
_journal_name_full Chem.Commun.
_journal_page_first 9398
_journal_paper_doi 10.1039/c3cc45313h
_journal_volume 49
_journal_year 2013
_chemical_formula_moiety 'C20 H24 B10'
_chemical_formula_sum 'C20 H24 B10'
_chemical_formula_weight 372.49
_chemical_name_systematic
;
 ?
;
_space_group_IT_number 19
_symmetry_cell_setting orthorhombic
_symmetry_space_group_name_Hall 'P 2ac 2ab'
_symmetry_space_group_name_H-M 'P 21 21 21'
_atom_sites_solution_hydrogens geom
_atom_sites_solution_primary direct
_atom_sites_solution_secondary difmap
_audit_creation_method SHELXL-97
_cell_angle_alpha 90.00
_cell_angle_beta 90.00
_cell_angle_gamma 90.00
_cell_formula_units_Z 4
_cell_length_a 8.2745(7)
_cell_length_b 15.5626(13)
_cell_length_c 16.2094(14)
_cell_measurement_reflns_used 5963
_cell_measurement_temperature 293(2)
_cell_measurement_theta_max 28.211
_cell_measurement_theta_min 2.462
_cell_volume 2087.3(3)
_computing_cell_refinement 'SMART (Bruker, 1999)'
_computing_data_collection 'SMART (Bruker, 1999)'
_computing_data_reduction 'SAINT-Plus (Bruker, 1999)'
_computing_molecular_graphics 'Ortep-3 for Windows (Farrugia, 1997)'
_computing_publication_material 'SHELXL-97 (Sheldrick, 2000)'
_computing_structure_refinement 'SHELXL-97 (Sheldrick, 2000)'
_computing_structure_solution 'SHELXS-97 (Sheldrick, 2000)'
_diffrn_ambient_temperature 293(2)
_diffrn_measured_fraction_theta_full 0.999
_diffrn_measured_fraction_theta_max 0.999
_diffrn_measurement_device_type 'Bruker SMART 1000 CCD diffractometer'
_diffrn_measurement_method \w-scans
_diffrn_radiation_monochromator graphite
_diffrn_radiation_source 'fine-focus sealed tube'
_diffrn_radiation_type MoK\a
_diffrn_radiation_wavelength 0.71073
_diffrn_reflns_av_R_equivalents 0.0326
_diffrn_reflns_av_sigmaI/netI 0.0223
_diffrn_reflns_limit_h_max 10
_diffrn_reflns_limit_h_min -11
_diffrn_reflns_limit_k_max 20
_diffrn_reflns_limit_k_min -20
_diffrn_reflns_limit_l_max 21
_diffrn_reflns_limit_l_min -21
_diffrn_reflns_number 21438
_diffrn_reflns_theta_full 28.34
_diffrn_reflns_theta_max 28.34
_diffrn_reflns_theta_min 1.81
_exptl_absorpt_coefficient_mu 0.060
_exptl_absorpt_correction_T_max 0.9970
_exptl_absorpt_correction_T_min 0.9941
_exptl_absorpt_correction_type multi-scan
_exptl_absorpt_process_details 'SADABS (Sheldrick, 1996)'
_exptl_crystal_colour colorless
_exptl_crystal_density_diffrn 1.185
_exptl_crystal_density_method 'not measured'
_exptl_crystal_description block
_exptl_crystal_F_000 776
_exptl_crystal_size_max 0.10
_exptl_crystal_size_mid 0.08
_exptl_crystal_size_min 0.05
_refine_diff_density_max 0.263
_refine_diff_density_min -0.191
_refine_diff_density_rms 0.043
_refine_ls_abs_structure_details 'Flack H D (1983), Acta Cryst. A39, 876-881'
_refine_ls_abs_structure_Flack 0(2)
_refine_ls_extinction_method none
_refine_ls_goodness_of_fit_ref 1.019
_refine_ls_hydrogen_treatment constr
_refine_ls_matrix_type full
_refine_ls_number_parameters 271
_refine_ls_number_reflns 5180
_refine_ls_number_restraints 0
_refine_ls_restrained_S_all 1.019
_refine_ls_R_factor_all 0.0458
_refine_ls_R_factor_gt 0.0427
_refine_ls_shift/su_max 0.000
_refine_ls_shift/su_mean 0.000
_refine_ls_structure_factor_coef Fsqd
_refine_ls_weighting_details 'calc w=1/[\s^2^(Fo^2^)+(0.0845P)^2^+0.1693P] where P=(Fo^2^+2Fc^2^)/3'
_refine_ls_weighting_scheme calc
_refine_ls_wR_factor_gt 0.1155
_refine_ls_wR_factor_ref 0.1190
_reflns_number_gt 4844
_reflns_number_total 5180
_reflns_threshold_expression >2sigma(I)
_cod_data_source_file c3cc45313h.txt
_cod_data_source_block k110211
_cod_database_code 7109845

loop_
_symmetry_equiv_pos_as_xyz
'x, y, z'
'-x+1/2, -y, z+1/2'
'-x, y+1/2, -z+1/2'
'x+1/2, -y+1/2, -z'

loop_
_atom_site_label
_atom_site_type_symbol
_atom_site_fract_x
_atom_site_fract_y
_atom_site_fract_z
_atom_site_U_iso_or_equiv
_atom_site_adp_type
_atom_site_occupancy
_atom_site_symmetry_multiplicity
_atom_site_calc_flag
_atom_site_refinement_flags
B3 B 0.51497(17) 0.32724(9) 0.31467(8) 0.0256(3) Uani 1 1 d .
B4 B 0.70873(18) 0.28790(9) 0.34395(9) 0.0319(3) Uani 1 1 d .
H4 H 0.7348 0.2186 0.3457 0.038 Uiso 1 1 calc R
B5 B 0.85605(18) 0.36441(10) 0.31210(10) 0.0328(3) Uani 1 1 d .
H5 H 0.9783 0.3452 0.2928 0.039 Uiso 1 1 calc R
B6 B 0.75116(17) 0.45006(9) 0.26437(9) 0.0280(3) Uani 1 1 d .
H6 H 0.8041 0.4861 0.2126 0.034 Uiso 1 1 calc R
B7 B 0.62728(19) 0.50113(9) 0.33890(9) 0.0323(3) Uani 1 1 d .
H7 H 0.6008 0.5704 0.3370 0.039 Uiso 1 1 calc R
B8 B 0.48066(19) 0.42423(10) 0.37031(8) 0.0309(3) Uani 1 1 d .
H8 H 0.3581 0.4434 0.3891 0.037 Uiso 1 1 calc R
B9 B 0.5827(2) 0.33761(10) 0.41790(9) 0.0348(3) Uani 1 1 d .
H9 H 0.5268 0.3005 0.4681 0.042 Uiso 1 1 calc R
B10 B 0.7935(2) 0.36076(11) 0.41639(10) 0.0380(3) Uani 1 1 d .
H10 H 0.8752 0.3388 0.4656 0.046 Uiso 1 1 calc R
B11 B 0.8210(2) 0.46176(10) 0.36690(10) 0.0352(3) Uani 1 1 d .
H11 H 0.9204 0.5055 0.3833 0.042 Uiso 1 1 calc R
B12 B 0.6526(2) 0.44496(11) 0.43317(9) 0.0379(3) Uani 1 1 d .
H12 H 0.6427 0.4776 0.4932 0.046 Uiso 1 1 calc R
C1 C 0.68597(15) 0.34434(7) 0.25361(8) 0.0271(2) Uani 1 1 d .
C2 C 0.54694(14) 0.42845(7) 0.26999(7) 0.0260(2) Uani 1 1 d .
C13 C 0.70840(15) 0.29804(8) 0.17194(8) 0.0305(3) Uani 1 1 d .
C14 C 0.67673(19) 0.20992(9) 0.16644(9) 0.0392(3) Uani 1 1 d .
H14 H 0.6299 0.1817 0.2110 0.047 Uiso 1 1 calc R
C15 C 0.7138(2) 0.16409(12) 0.09593(11) 0.0506(4) Uani 1 1 d .
H15 H 0.6919 0.1055 0.0936 0.061 Uiso 1 1 calc R
C16 C 0.7830(3) 0.20465(13) 0.02893(11) 0.0557(4) Uani 1 1 d .
H16 H 0.8072 0.1737 -0.0186 0.067 Uiso 1 1 calc R
C17 C 0.8159(3) 0.29129(13) 0.03300(10) 0.0573(5) Uani 1 1 d .
H17 H 0.8628 0.3189 -0.0119 0.069 Uiso 1 1 calc R
C18 C 0.7796(2) 0.33786(11) 0.10389(9) 0.0445(4) Uani 1 1 d .
H18 H 0.8030 0.3963 0.1059 0.053 Uiso 1 1 calc R
C19 C 0.43678(15) 0.46120(8) 0.20230(8) 0.0279(2) Uani 1 1 d .
C20 C 0.26982(17) 0.45980(10) 0.21316(9) 0.0385(3) Uani 1 1 d .
H20 H 0.2263 0.4359 0.2608 0.046 Uiso 1 1 calc R
C21 C 0.16802(18) 0.49368(12) 0.15360(11) 0.0474(4) Uani 1 1 d .
H21 H 0.0568 0.4922 0.1618 0.057 Uiso 1 1 calc R
C22 C 0.2290(2) 0.52935(12) 0.08260(10) 0.0465(4) Uani 1 1 d .
H22 H 0.1598 0.5515 0.0427 0.056 Uiso 1 1 calc R
C23 C 0.3937(2) 0.53180(14) 0.07138(11) 0.0559(5) Uani 1 1 d .
H23 H 0.4361 0.5560 0.0236 0.067 Uiso 1 1 calc R
C24 C 0.49663(18) 0.49862(12) 0.13053(10) 0.0471(4) Uani 1 1 d .
H24 H 0.6077 0.5013 0.1222 0.057 Uiso 1 1 calc R
C25 C 0.36804(16) 0.26974(8) 0.28858(8) 0.0290(3) Uani 1 1 d .
C26 C 0.28194(18) 0.22647(10) 0.35033(9) 0.0378(3) Uani 1 1 d .
H26 H 0.3160 0.2309 0.4048 0.045 Uiso 1 1 calc R
C27 C 0.14706(19) 0.17722(10) 0.33194(9) 0.0412(3) Uani 1 1 d .
H27 H 0.0926 0.1488 0.3741 0.049 Uiso 1 1 calc R
C28 C 0.09299(17) 0.16998(10) 0.25209(10) 0.0398(3) Uani 1 1 d .
H28 H 0.0020 0.1372 0.2401 0.048 Uiso 1 1 calc R
C29 C 0.17551(19) 0.21200(10) 0.18982(9) 0.0389(3) Uani 1 1 d .
H29 H 0.1397 0.2074 0.1356 0.047 Uiso 1 1 calc R
C30 C 0.31136(18) 0.26097(9) 0.20756(8) 0.0352(3) Uani 1 1 d .
H30 H 0.3658 0.2885 0.1649 0.042 Uiso 1 1 calc R

loop_
_atom_site_aniso_label
_atom_site_aniso_U_11
_atom_site_aniso_U_22
_atom_site_aniso_U_33
_atom_site_aniso_U_23
_atom_site_aniso_U_13
_atom_site_aniso_U_12
B3 0.0307(6) 0.0261(6) 0.0199(5) 0.0039(5) 0.0018(5) -0.0046(5)
B4 0.0343(7) 0.0305(7) 0.0309(6) 0.0070(5) -0.0067(5) -0.0033(6)
B5 0.0279(6) 0.0319(7) 0.0387(7) 0.0050(6) -0.0068(5) -0.0023(5)
B6 0.0235(6) 0.0259(6) 0.0347(7) 0.0030(5) -0.0002(5) -0.0036(5)
B7 0.0335(7) 0.0279(7) 0.0355(7) -0.0039(5) 0.0015(6) -0.0058(5)
B8 0.0358(7) 0.0323(7) 0.0247(6) -0.0031(5) 0.0057(5) -0.0062(6)
B9 0.0438(8) 0.0374(7) 0.0233(6) 0.0035(5) -0.0025(6) -0.0097(6)
B10 0.0414(8) 0.0400(8) 0.0327(7) 0.0059(6) -0.0106(6) -0.0083(7)
B11 0.0349(7) 0.0345(7) 0.0362(7) 0.0001(6) -0.0070(6) -0.0082(6)
B12 0.0438(8) 0.0413(8) 0.0287(6) -0.0040(6) -0.0028(6) -0.0114(7)
C1 0.0251(5) 0.0257(6) 0.0304(5) 0.0040(4) 0.0007(4) -0.0016(4)
C2 0.0248(5) 0.0254(5) 0.0278(5) 0.0026(4) 0.0042(4) -0.0025(4)
C13 0.0251(5) 0.0334(6) 0.0332(6) 0.0025(5) 0.0006(5) 0.0004(5)
C14 0.0395(7) 0.0354(7) 0.0429(7) 0.0007(6) 0.0059(6) -0.0054(6)
C15 0.0580(10) 0.0421(8) 0.0518(9) -0.0082(7) 0.0047(7) -0.0053(7)
C16 0.0644(11) 0.0631(11) 0.0397(8) -0.0122(7) 0.0080(8) -0.0041(9)
C17 0.0708(12) 0.0655(11) 0.0356(7) 0.0017(7) 0.0114(8) -0.0150(10)
C18 0.0535(9) 0.0441(8) 0.0360(7) 0.0062(6) 0.0053(6) -0.0088(7)
C19 0.0251(6) 0.0267(5) 0.0319(6) 0.0025(5) 0.0026(5) -0.0014(4)
C20 0.0280(6) 0.0452(8) 0.0422(7) 0.0083(6) 0.0059(5) -0.0014(5)
C21 0.0254(6) 0.0588(10) 0.0579(9) 0.0061(8) -0.0005(6) 0.0019(6)
C22 0.0383(8) 0.0569(10) 0.0443(8) 0.0079(7) -0.0059(6) 0.0075(7)
C23 0.0414(9) 0.0825(13) 0.0439(8) 0.0283(8) 0.0036(7) 0.0020(9)
C24 0.0261(6) 0.0709(11) 0.0444(8) 0.0224(7) 0.0055(6) 0.0007(6)
C25 0.0318(6) 0.0269(5) 0.0284(5) 0.0025(4) 0.0032(5) 0.0003(5)
C26 0.0431(7) 0.0397(7) 0.0305(6) 0.0074(5) 0.0014(5) -0.0065(6)
C27 0.0406(7) 0.0398(7) 0.0433(7) 0.0065(6) 0.0071(6) -0.0069(6)
C28 0.0327(6) 0.0338(7) 0.0530(8) -0.0042(6) -0.0008(6) 0.0008(5)
C29 0.0407(7) 0.0393(7) 0.0367(7) -0.0060(5) -0.0040(6) 0.0030(6)
C30 0.0409(7) 0.0362(6) 0.0284(6) 0.0009(5) 0.0047(5) 0.0007(5)

loop_
_atom_type_symbol
_atom_type_description
_atom_type_scat_dispersion_real
_atom_type_scat_dispersion_imag
_atom_type_scat_source
C C 0.0033 0.0016 'International Tables Vol C Tables 4.2.6.8 and 6.1.1.4'
H H 0.0000 0.0000 'International Tables Vol C Tables 4.2.6.8 and 6.1.1.4'
B B 0.0013 0.0007 'International Tables Vol C Tables 4.2.6.8 and 6.1.1.4'

loop_
_geom_angle_atom_site_label_1
_geom_angle_atom_site_label_2
_geom_angle_atom_site_label_3
_geom_angle
C25 B3 C1 124.20(10)
C25 B3 C2 121.22(10)
C1 B3 C2 60.47(7)
C25 B3 B9 123.50(10)
C1 B3 B9 105.37(10)
C2 B3 B9 105.10(9)
C25 B3 B4 125.02(10)
C1 B3 B4 58.27(8)
C2 B3 B4 106.44(9)
B9 B3 B4 59.66(9)
C25 B3 B8 119.78(11)
C1 B3 B8 106.67(9)
C2 B3 B8 58.13(7)
B9 B3 B8 59.67(8)
B4 B3 B8 107.46(10)
C1 B4 B9 106.84(10)
C1 B4 B10 106.28(10)
B9 B4 B10 60.35(9)
C1 B4 B5 59.07(8)
B9 B4 B5 107.94(11)
B10 B4 B5 59.64(9)
C1 B4 B3 59.89(7)
B9 B4 B3 59.93(8)
B10 B4 B3 108.19(11)
B5 B4 B3 108.02(9)
C1 B4 H4 123.0
B9 B4 H4 121.8
B10 B4 H4 122.1
B5 B4 H4 121.9
B3 B4 H4 121.4
C1 B5 B6 59.72(8)
C1 B5 B10 106.30(10)
B6 B5 B10 107.37(11)
C1 B5 B11 107.19(10)
B6 B5 B11 59.81(8)
B10 B5 B11 60.18(9)
C1 B5 B4 58.66(8)
B6 B5 B4 107.14(10)
B10 B5 B4 60.07(9)
B11 B5 B4 108.25(11)
C1 B5 H5 123.0
B6 B5 H5 122.1
B10 B5 H5 122.2
B11 B5 H5 121.5
B4 B5 H5 122.0
C2 B6 C1 61.15(7)
C2 B6 B5 108.10(10)
C1 B6 B5 58.90(8)
C2 B6 B11 106.89(10)
C1 B6 B11 107.03(10)
B5 B6 B11 60.41(9)
C2 B6 B7 59.00(8)
C1 B6 B7 108.24(9)
B5 B6 B7 108.88(10)
B11 B6 B7 60.17(9)
C2 B6 H6 122.0
C1 B6 H6 121.9
B5 B6 H6 121.5
B11 B6 H6 122.3
B7 B6 H6 121.5
C2 B7 B6 59.13(7)
C2 B7 B12 106.30(10)
B6 B7 B12 107.33(11)
C2 B7 B11 106.71(10)
B6 B7 B11 59.82(9)
B12 B7 B11 60.17(9)
C2 B7 B8 58.71(7)
B6 B7 B8 106.73(10)
B12 B7 B8 60.15(9)
B11 B7 B8 108.09(11)
C2 B7 H7 123.2
B6 B7 H7 122.4
B12 B7 H7 122.0
B11 B7 H7 121.7
B8 B7 H7 122.1
C2 B8 B9 106.84(10)
C2 B8 B7 59.03(7)
B9 B8 B7 108.19(11)
C2 B8 B12 106.25(10)
B9 B8 B12 60.43(9)
B7 B8 B12 59.77(9)
C2 B8 B3 60.13(7)
B9 B8 B3 59.91(8)
B7 B8 B3 108.45(10)
B12 B8 B3 108.43(11)
C2 B8 H8 123.1
B9 B8 H8 121.8
B7 B8 H8 121.7
B12 B8 H8 122.0
B3 B8 H8 121.1
B4 B9 B8 108.64(9)
B4 B9 B3 60.41(8)
B8 B9 B3 60.42(8)
B4 B9 B10 60.09(9)
B8 B9 B10 107.91(11)
B3 B9 B10 108.37(10)
B4 B9 B12 108.20(11)
B8 B9 B12 60.12(9)
B3 B9 B12 108.58(10)
B10 B9 B12 59.68(10)
B4 B9 H9 121.4
B8 B9 H9 121.5
B3 B9 H9 121.2
B10 B9 H9 121.9
B12 B9 H9 121.7
B5 B10 B12 108.36(11)
B5 B10 B4 60.29(9)
B12 B10 B4 108.26(11)
B5 B10 B11 60.22(9)
B12 B10 B11 60.07(10)
B4 B10 B11 108.45(10)
B5 B10 B9 107.83(11)
B12 B10 B9 60.28(10)
B4 B10 B9 59.57(9)
B11 B10 B9 108.08(12)
B5 B10 H10 121.6
B12 B10 H10 121.4
B4 B10 H10 121.6
B11 B10 H10 121.5
B9 B10 H10 121.9
B6 B11 B7 60.01(8)
B6 B11 B12 107.23(10)
B7 B11 B12 59.85(9)
B6 B11 B10 106.90(10)
B7 B11 B10 107.72(11)
B12 B11 B10 59.84(10)
B6 B11 B5 59.79(8)
B7 B11 B5 108.25(10)
B12 B11 B5 107.69(11)
B10 B11 B5 59.60(9)
B6 B11 H11 122.3
B7 B11 H11 121.5
B12 B11 H11 122.0
B10 B11 H11 122.3
B5 B11 H11 121.7
B7 B12 B10 108.04(11)
B7 B12 B11 59.98(9)
B10 B12 B11 60.10(9)
B7 B12 B8 60.08(8)
B10 B12 B8 107.66(11)
B11 B12 B8 107.89(10)
B7 B12 B9 107.66(10)
B10 B12 B9 60.04(10)
B11 B12 B9 107.92(11)
B8 B12 B9 59.45(9)
B7 B12 H12 121.7
B10 B12 H12 121.7
B11 B12 H12 121.7
B8 B12 H12 122.0
B9 B12 H12 122.0
C13 C1 B4 119.14(10)
C13 C1 B5 117.72(10)
B4 C1 B5 62.27(8)
C13 C1 B6 119.88(10)
B4 C1 B6 111.34(10)
B5 C1 B6 61.38(8)
C13 C1 B3 121.37(10)
B4 C1 B3 61.84(8)
B5 C1 B3 112.14(10)
B6 C1 B3 109.77(9)
C13 C1 C2 124.30(10)
B4 C1 C2 108.83(9)
B5 C1 C2 108.37(9)
B6 C1 C2 59.01(7)
B3 C1 C2 59.95(7)
C19 C2 B8 120.44(10)
C19 C2 B7 118.74(10)
B8 C2 B7 62.26(8)
C19 C2 B6 119.04(9)
B8 C2 B6 111.73(10)
B7 C2 B6 61.86(8)
C19 C2 B3 120.71(10)
B8 C2 B3 61.73(8)
B7 C2 B3 112.34(9)
B6 C2 B3 110.16(9)
C19 C2 C1 122.24(9)
B8 C2 C1 108.82(9)
B7 C2 C1 109.47(9)
B6 C2 C1 59.84(7)
B3 C2 C1 59.59(7)
C18 C13 C14 117.64(13)
C18 C13 C1 121.99(12)
C14 C13 C1 119.86(11)
C15 C14 C13 121.15(14)
C15 C14 H14 119.4
C13 C14 H14 119.4
C16 C15 C14 120.44(16)
C16 C15 H15 119.8
C14 C15 H15 119.8
C17 C16 C15 119.47(16)
C17 C16 H16 120.3
C15 C16 H16 120.3
C16 C17 C18 120.45(16)
C16 C17 H17 119.8
C18 C17 H17 119.8
C17 C18 C13 120.84(15)
C17 C18 H18 119.6
C13 C18 H18 119.6
C24 C19 C20 117.71(13)
C24 C19 C2 122.15(11)
C20 C19 C2 120.00(11)
C21 C20 C19 120.59(13)
C21 C20 H20 119.7
C19 C20 H20 119.7
C22 C21 C20 120.96(14)
C22 C21 H21 119.5
C20 C21 H21 119.5
C21 C22 C23 119.06(15)
C21 C22 H22 120.5
C23 C22 H22 120.5
C22 C23 C24 120.56(15)
C22 C23 H23 119.7
C24 C23 H23 119.7
C23 C24 C19 121.10(14)
C23 C24 H24 119.4
C19 C24 H24 119.4
C26 C25 C30 116.91(12)
C26 C25 B3 118.43(11)
C30 C25 B3 124.61(11)
C27 C26 C25 121.43(13)
C27 C26 H26 119.3
C25 C26 H26 119.3
C28 C27 C26 120.66(13)
C28 C27 H27 119.7
C26 C27 H27 119.7
C27 C28 C29 119.21(13)
C27 C28 H28 120.4
C29 C28 H28 120.4
C28 C29 C30 120.54(13)
C28 C29 H29 119.7
C30 C29 H29 119.7
C29 C30 C25 121.25(13)
C29 C30 H30 119.4
C25 C30 H30 119.4

loop_
_geom_bond_atom_site_label_1
_geom_bond_atom_site_label_2
_geom_bond_distance
B3 C25 1.5678(19)
B3 C1 1.7471(18)
B3 C2 1.7536(17)
B3 B9 1.7719(19)
B3 B4 1.781(2)
B3 B8 1.781(2)
B4 C1 1.7179(19)
B4 B9 1.767(2)
B4 B10 1.777(2)
B4 B5 1.780(2)
B4 H4 1.1000
B5 C1 1.7254(19)
B5 B6 1.769(2)
B5 B10 1.769(2)
B5 B11 1.780(2)
B5 H5 1.1000
B6 C2 1.7254(18)
B6 C1 1.7401(18)
B6 B11 1.769(2)
B6 B7 1.773(2)
B6 H6 1.1000
B7 C2 1.7230(19)
B7 B12 1.773(2)
B7 B11 1.775(2)
B7 B8 1.779(2)
B7 H7 1.1000
B8 C2 1.7174(17)
B8 B9 1.768(2)
B8 B12 1.780(2)
B8 H8 1.1000
B9 B10 1.781(2)
B9 B12 1.785(2)
B9 H9 1.1000
B10 B12 1.775(3)
B10 B11 1.779(2)
B10 H10 1.1000
B11 B12 1.779(2)
B11 H11 1.1000
B12 H12 1.1000
C1 C13 1.5187(18)
C1 C2 1.7627(17)
C2 C19 1.5148(17)
C13 C18 1.3956(19)
C13 C14 1.399(2)
C14 C15 1.382(2)
C14 H14 0.9300
C15 C16 1.381(3)
C15 H15 0.9300
C16 C17 1.377(3)
C16 H16 0.9300
C17 C18 1.391(2)
C17 H17 0.9300
C18 H18 0.9300
C19 C24 1.3920(18)
C19 C20 1.3929(18)
C20 C21 1.385(2)
C20 H20 0.9300
C21 C22 1.374(2)
C21 H21 0.9300
C22 C23 1.375(2)
C22 H22 0.9300
C23 C24 1.383(2)
C23 H23 0.9300
C24 H24 0.9300
C25 C26 1.4010(18)
C25 C30 1.4012(18)
C26 C27 1.386(2)
C26 H26 0.9300
C27 C28 1.374(2)
C27 H27 0.9300
C28 C29 1.383(2)
C28 H28 0.9300
C29 C30 1.388(2)
C29 H29 0.9300
C30 H30 0.9300

loop_
_geom_torsion_atom_site_label_1
_geom_torsion_atom_site_label_2
_geom_torsion_atom_site_label_3
_geom_torsion_atom_site_label_4
_geom_torsion
C25 B3 B4 C1 111.95(12)
C2 B3 B4 C1 -38.12(8)
B9 B3 B4 C1 -136.28(10)
B8 B3 B4 C1 -99.16(10)
C25 B3 B4 B9 -111.77(13)
C1 B3 B4 B9 136.28(10)
C2 B3 B4 B9 98.16(10)
B8 B3 B4 B9 37.13(9)
C25 B3 B4 B10 -149.39(11)
C1 B3 B4 B10 98.66(10)
C2 B3 B4 B10 60.54(12)
B9 B3 B4 B10 -37.62(10)
B8 B3 B4 B10 -0.50(12)
C25 B3 B4 B5 147.52(11)
C1 B3 B4 B5 35.57(9)
C2 B3 B4 B5 -2.55(13)
B9 B3 B4 B5 -100.71(12)
B8 B3 B4 B5 -63.59(12)
B9 B4 B5 C1 -99.26(11)
B10 B4 B5 C1 -136.86(11)
B3 B4 B5 C1 -35.92(9)
C1 B4 B5 B6 36.32(10)
B9 B4 B5 B6 -62.94(13)
B10 B4 B5 B6 -100.54(12)
B3 B4 B5 B6 0.40(14)
C1 B4 B5 B10 136.86(11)
B9 B4 B5 B10 37.60(10)
B3 B4 B5 B10 100.95(12)
C1 B4 B5 B11 99.42(11)
B9 B4 B5 B11 0.15(14)
B10 B4 B5 B11 -37.45(11)
B3 B4 B5 B11 63.50(13)
C1 B5 B6 C2 37.82(9)
B10 B5 B6 C2 -61.26(12)
B11 B5 B6 C2 -99.55(11)
B4 B5 B6 C2 1.96(14)
B10 B5 B6 C1 -99.08(11)
B11 B5 B6 C1 -137.37(11)
B4 B5 B6 C1 -35.86(10)
C1 B5 B6 B11 137.37(11)
B10 B5 B6 B11 38.29(10)
B4 B5 B6 B11 101.51(12)
C1 B5 B6 B7 100.37(10)
B10 B5 B6 B7 1.30(13)
B11 B5 B6 B7 -37.00(10)
B4 B5 B6 B7 64.52(13)
C1 B6 B7 C2 -37.75(9)
B5 B6 B7 C2 -100.23(10)
B11 B6 B7 C2 -137.32(10)
C2 B6 B7 B12 98.98(10)
C1 B6 B7 B12 61.23(12)
B5 B6 B7 B12 -1.25(13)
B11 B6 B7 B12 -38.35(10)
C2 B6 B7 B11 137.32(10)
C1 B6 B7 B11 99.58(11)
B5 B6 B7 B11 37.10(10)
C2 B6 B7 B8 35.77(9)
C1 B6 B7 B8 -1.98(13)
B5 B6 B7 B8 -64.46(12)
B11 B6 B7 B8 -101.56(11)
B6 B7 B8 C2 -35.95(9)
B12 B7 B8 C2 -136.68(11)
B11 B7 B8 C2 -98.95(11)
C2 B7 B8 B9 99.12(11)
B6 B7 B8 B9 63.17(12)
B12 B7 B8 B9 -37.56(10)
B11 B7 B8 B9 0.17(13)
C2 B7 B8 B12 136.68(11)
B6 B7 B8 B12 100.73(12)
B11 B7 B8 B12 37.73(10)
C2 B7 B8 B3 35.65(9)
B6 B7 B8 B3 -0.29(13)
B12 B7 B8 B3 -101.02(12)
B11 B7 B8 B3 -63.29(12)
C25 B3 B8 C2 -110.32(11)
C1 B3 B8 C2 37.62(8)
B9 B3 B8 C2 135.97(10)
B4 B3 B8 C2 98.85(10)
C25 B3 B8 B9 113.70(12)
C1 B3 B8 B9 -98.35(10)
C2 B3 B8 B9 -135.97(10)
B4 B3 B8 B9 -37.12(9)
C25 B3 B8 B7 -145.52(11)
C1 B3 B8 B7 2.43(13)
C2 B3 B8 B7 -35.19(9)
B9 B3 B8 B7 100.78(11)
B4 B3 B8 B7 63.66(12)
C25 B3 B8 B12 151.12(11)
C1 B3 B8 B12 -60.94(11)
C2 B3 B8 B12 -98.56(10)
B9 B3 B8 B12 37.42(10)
B4 B3 B8 B12 0.30(12)
C1 B4 B9 B8 0.90(14)
B10 B4 B9 B8 100.38(11)
B5 B4 B9 B8 63.10(13)
B3 B4 B9 B8 -37.75(10)
C1 B4 B9 B3 38.65(9)
B10 B4 B9 B3 138.13(10)
B5 B4 B9 B3 100.85(10)
C1 B4 B9 B10 -99.48(11)
B5 B4 B9 B10 -37.29(10)
B3 B4 B9 B10 -138.13(10)
C1 B4 B9 B12 -62.83(13)
B10 B4 B9 B12 36.65(10)
B5 B4 B9 B12 -0.64(14)
B3 B4 B9 B12 -101.48(11)
C2 B8 B9 B4 -1.28(13)
B7 B8 B9 B4 -63.47(12)
B12 B8 B9 B4 -100.74(12)
B3 B8 B9 B4 37.75(10)
C2 B8 B9 B3 -39.03(9)
B7 B8 B9 B3 -101.22(10)
B12 B8 B9 B3 -138.49(11)
C2 B8 B9 B10 62.36(13)
B7 B8 B9 B10 0.16(14)
B12 B8 B9 B10 -37.11(10)
B3 B8 B9 B10 101.38(11)
C2 B8 B9 B12 99.46(11)
B7 B8 B9 B12 37.27(10)
B3 B8 B9 B12 138.49(11)
C25 B3 B9 B4 114.20(13)
C1 B3 B9 B4 -37.56(9)
C2 B3 B9 B4 -100.47(10)
B8 B3 B9 B4 -138.16(11)
C25 B3 B9 B8 -107.63(13)
C1 B3 B9 B8 100.60(10)
C2 B3 B9 B8 37.69(9)
B4 B3 B9 B8 138.16(11)
C25 B3 B9 B10 151.76(12)
C1 B3 B9 B10 -0.01(14)
C2 B3 B9 B10 -62.92(13)
B4 B3 B9 B10 37.56(10)
B8 B3 B9 B10 -100.61(12)
C25 B3 B9 B12 -144.95(12)
C1 B3 B9 B12 63.28(13)
C2 B3 B9 B12 0.37(14)
B4 B3 B9 B12 100.84(12)
B8 B3 B9 B12 -37.32(11)
C1 B5 B10 B12 -63.52(13)
B6 B5 B10 B12 -0.85(14)
B11 B5 B10 B12 37.28(10)
B4 B5 B10 B12 -101.00(12)
C1 B5 B10 B4 37.47(10)
B6 B5 B10 B4 100.15(11)
B11 B5 B10 B4 138.27(12)
C1 B5 B10 B11 -100.80(11)
B6 B5 B10 B11 -38.12(10)
B4 B5 B10 B11 -138.27(12)
C1 B5 B10 B9 0.24(14)
B6 B5 B10 B9 62.92(14)
B11 B5 B10 B9 101.04(13)
B4 B5 B10 B9 -37.23(10)
C1 B4 B10 B5 -37.66(10)
B9 B4 B10 B5 -138.09(11)
B3 B4 B10 B5 -100.65(10)
C1 B4 B10 B12 63.50(13)
B9 B4 B10 B12 -36.92(10)
B5 B4 B10 B12 101.17(12)
B3 B4 B10 B12 0.51(14)
C1 B4 B10 B11 -0.15(15)
B9 B4 B10 B11 -100.58(13)
B5 B4 B10 B11 37.51(11)
B3 B4 B10 B11 -63.14(14)
C1 B4 B10 B9 100.43(11)
B5 B4 B10 B9 138.09(11)
B3 B4 B10 B9 37.44(10)
B4 B9 B10 B5 37.55(10)
B8 B9 B10 B5 -64.09(14)
B3 B9 B10 B5 -0.15(15)
B12 B9 B10 B5 -101.38(12)
B4 B9 B10 B12 138.93(11)
B8 B9 B10 B12 37.30(10)
B3 B9 B10 B12 101.24(11)
B8 B9 B10 B4 -101.64(11)
B3 B9 B10 B4 -37.70(10)
B12 B9 B10 B4 -138.93(11)
B4 B9 B10 B11 101.20(12)
B8 B9 B10 B11 -0.44(15)
B3 B9 B10 B11 63.50(14)
B12 B9 B10 B11 -37.73(11)
C2 B6 B11 B7 -37.39(9)
C1 B6 B11 B7 -101.64(10)
B5 B6 B11 B7 -138.98(11)
C2 B6 B11 B12 0.78(14)
C1 B6 B11 B12 -63.47(13)
B5 B6 B11 B12 -100.81(12)
B7 B6 B11 B12 38.17(10)
C2 B6 B11 B10 63.67(13)
C1 B6 B11 B10 -0.57(14)
B5 B6 B11 B10 -37.91(11)
B7 B6 B11 B10 101.07(12)
C2 B6 B11 B5 101.59(11)
C1 B6 B11 B5 37.34(9)
B7 B6 B11 B5 138.98(11)
C2 B7 B11 B6 37.41(9)
B12 B7 B11 B6 136.95(11)
B8 B7 B11 B6 99.23(10)
C2 B7 B11 B12 -99.54(11)
B6 B7 B11 B12 -136.95(11)
B8 B7 B11 B12 -37.72(10)
C2 B7 B11 B10 -62.26(13)
B6 B7 B11 B10 -99.67(11)
B12 B7 B11 B10 37.28(10)
B8 B7 B11 B10 -0.44(14)
C2 B7 B11 B5 0.74(14)
B6 B7 B11 B5 -36.67(10)
B12 B7 B11 B5 100.28(11)
B8 B7 B11 B5 62.56(13)
B5 B10 B11 B6 38.00(10)
B12 B10 B11 B6 -100.45(12)
B4 B10 B11 B6 0.45(16)
B9 B10 B11 B6 -62.62(14)
B5 B10 B11 B7 101.17(11)
B12 B10 B11 B7 -37.28(10)
B4 B10 B11 B7 63.62(14)
B9 B10 B11 B7 0.54(15)
B5 B10 B11 B12 138.45(11)
B4 B10 B11 B12 100.90(13)
B9 B10 B11 B12 37.83(11)
B12 B10 B11 B5 -138.45(11)
B4 B10 B11 B5 -37.55(11)
B9 B10 B11 B5 -100.62(12)
C1 B5 B11 B6 -37.75(9)
B10 B5 B11 B6 -137.03(11)
B4 B5 B11 B6 -99.63(11)
C1 B5 B11 B7 -0.98(14)
B6 B5 B11 B7 36.77(10)
B10 B5 B11 B7 -100.26(12)
B4 B5 B11 B7 -62.86(13)
C1 B5 B11 B12 62.27(13)
B6 B5 B11 B12 100.02(11)
B10 B5 B11 B12 -37.01(11)
B4 B5 B11 B12 0.39(14)
C1 B5 B11 B10 99.28(11)
B6 B5 B11 B10 137.03(11)
B4 B5 B11 B10 37.40(10)
C2 B7 B12 B10 62.76(13)
B6 B7 B12 B10 0.71(14)
B11 B7 B12 B10 -37.47(10)
B8 B7 B12 B10 100.42(12)
C2 B7 B12 B11 100.24(11)
B6 B7 B12 B11 38.19(10)
B8 B7 B12 B11 137.89(11)
C2 B7 B12 B8 -37.65(10)
B6 B7 B12 B8 -99.70(11)
B11 B7 B12 B8 -137.89(11)
C2 B7 B12 B9 -0.66(15)
B6 B7 B12 B9 -62.71(14)
B11 B7 B12 B9 -100.89(13)
B8 B7 B12 B9 37.00(11)
B5 B10 B12 B7 0.08(14)
B4 B10 B12 B7 -63.79(13)
B11 B10 B12 B7 37.42(10)
B9 B10 B12 B7 -100.41(11)
B5 B10 B12 B11 -37.34(10)
B4 B10 B12 B11 -101.21(11)
B9 B10 B12 B11 -137.83(11)
B5 B10 B12 B8 63.54(13)
B4 B10 B12 B8 -0.33(14)
B11 B10 B12 B8 100.89(11)
B9 B10 B12 B8 -36.95(10)
B5 B10 B12 B9 100.49(11)
B4 B10 B12 B9 36.62(10)
B11 B10 B12 B9 137.83(11)
B6 B11 B12 B7 -38.25(10)
B10 B11 B12 B7 -138.14(11)
B5 B11 B12 B7 -101.24(11)
B6 B11 B12 B10 99.89(12)
B7 B11 B12 B10 138.14(11)
B5 B11 B12 B10 36.90(10)
B6 B11 B12 B8 -0.60(15)
B7 B11 B12 B8 37.64(10)
B10 B11 B12 B8 -100.49(12)
B5 B11 B12 B8 -63.59(14)
B6 B11 B12 B9 62.21(14)
B7 B11 B12 B9 100.46(11)
B10 B11 B12 B9 -37.68(10)
B5 B11 B12 B9 -0.78(14)
C2 B8 B12 B7 37.79(10)
B9 B8 B12 B7 138.25(11)
B3 B8 B12 B7 101.07(10)
C2 B8 B12 B10 -63.26(13)
B9 B8 B12 B10 37.21(10)
B7 B8 B12 B10 -101.05(12)
B3 B8 B12 B10 0.02(13)
C2 B8 B12 B11 0.19(14)
B9 B8 B12 B11 100.66(12)
B7 B8 B12 B11 -37.60(10)
B3 B8 B12 B11 63.47(13)
C2 B8 B12 B9 -100.47(11)
B7 B8 B12 B9 -138.25(11)
B3 B8 B12 B9 -37.19(10)
B4 B9 B12 B7 64.21(14)
B8 B9 B12 B7 -37.28(10)
B3 B9 B12 B7 0.17(16)
B10 B9 B12 B7 101.04(12)
B4 B9 B12 B10 -36.83(10)
B8 B9 B12 B10 -138.32(11)
B3 B9 B12 B10 -100.87(12)
B4 B9 B12 B11 0.88(14)
B8 B9 B12 B11 -100.61(11)
B3 B9 B12 B11 -63.16(14)
B10 B9 B12 B11 37.71(10)
B4 B9 B12 B8 101.49(10)
B3 B9 B12 B8 37.45(10)
B10 B9 B12 B8 138.32(11)
B9 B4 C1 C13 -150.85(11)
B10 B4 C1 C13 145.90(11)
B5 B4 C1 C13 107.98(12)
B3 B4 C1 C13 -112.18(12)
B9 B4 C1 B5 101.17(11)
B10 B4 C1 B5 37.92(11)
B3 B4 C1 B5 139.84(11)
B9 B4 C1 B6 63.03(12)
B10 B4 C1 B6 -0.22(14)
B5 B4 C1 B6 -38.15(10)
B3 B4 C1 B6 101.70(10)
B9 B4 C1 B3 -38.67(9)
B10 B4 C1 B3 -101.92(12)
B5 B4 C1 B3 -139.84(11)
B9 B4 C1 C2 -0.18(13)
B10 B4 C1 C2 -63.43(12)
B5 B4 C1 C2 -101.36(10)
B3 B4 C1 C2 38.49(9)
B6 B5 C1 C13 110.75(12)
B10 B5 C1 C13 -148.32(11)
B11 B5 C1 C13 148.54(11)
B4 B5 C1 C13 -110.20(12)
B6 B5 C1 B4 -139.05(11)
B10 B5 C1 B4 -38.12(10)
B11 B5 C1 B4 -101.26(12)
B10 B5 C1 B6 100.93(11)
B11 B5 C1 B6 37.79(10)
B4 B5 C1 B6 139.05(11)
B6 B5 C1 B3 -101.19(10)
B10 B5 C1 B3 -0.26(13)
B11 B5 C1 B3 -63.40(12)
B4 B5 C1 B3 37.86(10)
B6 B5 C1 C2 -36.95(9)
B10 B5 C1 C2 63.98(12)
B11 B5 C1 C2 0.84(12)
B4 B5 C1 C2 102.11(10)
C2 B6 C1 C13 114.39(12)
B5 B6 C1 C13 -107.32(12)
B11 B6 C1 C13 -145.34(11)
B7 B6 C1 C13 151.20(11)
C2 B6 C1 B4 -99.76(10)
B5 B6 C1 B4 38.52(10)
B11 B6 C1 B4 0.50(13)
B7 B6 C1 B4 -62.96(12)
C2 B6 C1 B5 -138.29(10)
B11 B6 C1 B5 -38.02(10)
B7 B6 C1 B5 -101.48(11)
C2 B6 C1 B3 -33.22(9)
B5 B6 C1 B3 105.07(10)
B11 B6 C1 B3 67.05(12)
B7 B6 C1 B3 3.59(13)
B5 B6 C1 C2 138.29(10)
B11 B6 C1 C2 100.27(11)
B7 B6 C1 C2 36.81(9)
C25 B3 C1 C13 -4.60(17)
C2 B3 C1 C13 -114.18(12)
B9 B3 C1 C13 146.91(11)
B4 B3 C1 C13 108.70(12)
B8 B3 C1 C13 -150.76(11)
C25 B3 C1 B4 -113.30(13)
C2 B3 C1 B4 137.12(10)
B9 B3 C1 B4 38.21(10)
B8 B3 C1 B4 100.54(11)
C25 B3 C1 B5 -151.34(11)
C2 B3 C1 B5 99.07(10)
B9 B3 C1 B5 0.17(13)
B4 B3 C1 B5 -38.04(10)
B8 B3 C1 B5 62.50(12)
C25 B3 C1 B6 142.44(11)
C2 B3 C1 B6 32.86(9)
B9 B3 C1 B6 -66.05(12)
B4 B3 C1 B6 -104.26(11)
B8 B3 C1 B6 -3.71(13)
C25 B3 C1 C2 109.58(13)
B9 B3 C1 C2 -98.91(10)
B4 B3 C1 C2 -137.12(10)
B8 B3 C1 C2 -36.57(9)
B9 B8 C2 C19 149.81(11)
B7 B8 C2 C19 -108.73(12)
B12 B8 C2 C19 -146.86(11)
B3 B8 C2 C19 110.88(12)
B9 B8 C2 B7 -101.46(11)
B12 B8 C2 B7 -38.13(10)
B3 B8 C2 B7 -140.39(11)
B9 B8 C2 B6 -63.02(12)
B7 B8 C2 B6 38.45(10)
B12 B8 C2 B6 0.31(13)
B3 B8 C2 B6 -101.94(10)
B9 B8 C2 B3 38.92(9)
B7 B8 C2 B3 140.39(11)
B12 B8 C2 B3 102.25(12)
B9 B8 C2 C1 1.16(12)
B7 B8 C2 C1 102.63(10)
B12 B8 C2 C1 64.49(12)
B3 B8 C2 C1 -37.76(9)
B6 B7 C2 C19 -109.55(11)
B12 B7 C2 C19 149.69(11)
B11 B7 C2 C19 -147.27(11)
B8 B7 C2 C19 111.37(12)
B6 B7 C2 B8 139.08(10)
B12 B7 C2 B8 38.31(10)
B11 B7 C2 B8 101.36(11)
B12 B7 C2 B6 -100.77(11)
B11 B7 C2 B6 -37.72(9)
B8 B7 C2 B6 -139.08(10)
B6 B7 C2 B3 101.70(10)
B12 B7 C2 B3 0.93(14)
B11 B7 C2 B3 63.98(12)
B8 B7 C2 B3 -37.38(10)
B6 B7 C2 C1 37.50(9)
B12 B7 C2 C1 -63.27(12)
B11 B7 C2 C1 -0.22(12)
B8 B7 C2 C1 -101.58(10)
C1 B6 C2 C19 -112.52(11)
B5 B6 C2 C19 -149.35(11)
B11 B6 C2 C19 146.99(11)
B7 B6 C2 C19 109.07(12)
C1 B6 C2 B8 99.80(10)
B5 B6 C2 B8 62.97(13)
B11 B6 C2 B8 -0.69(13)
B7 B6 C2 B8 -38.61(10)
C1 B6 C2 B7 138.41(10)
B5 B6 C2 B7 101.58(11)
B11 B6 C2 B7 37.92(10)
C1 B6 C2 B3 33.17(9)
B5 B6 C2 B3 -3.66(13)
B11 B6 C2 B3 -67.32(12)
B7 B6 C2 B3 -105.24(10)
B5 B6 C2 C1 -36.83(9)
B11 B6 C2 C1 -100.49(10)
B7 B6 C2 C1 -138.41(10)
C25 B3 C2 C19 -2.58(16)
C1 B3 C2 C19 111.76(11)
B9 B3 C2 C19 -148.88(11)
B4 B3 C2 C19 148.88(11)
B8 B3 C2 C19 -110.47(12)
C25 B3 C2 B8 107.89(13)
C1 B3 C2 B8 -137.77(10)
B9 B3 C2 B8 -38.41(9)
B4 B3 C2 B8 -100.65(10)
C25 B3 C2 B7 145.49(11)
C1 B3 C2 B7 -100.17(10)
B9 B3 C2 B7 -0.82(13)
B4 B3 C2 B7 -63.05(12)
B8 B3 C2 B7 37.60(10)
C25 B3 C2 B6 -147.61(11)
C1 B3 C2 B6 -33.27(9)
B9 B3 C2 B6 66.09(12)
B4 B3 C2 B6 3.85(12)
B8 B3 C2 B6 104.50(11)
C25 B3 C2 C1 -114.34(12)
B9 B3 C2 C1 99.36(10)
B4 B3 C2 C1 37.12(9)
B8 B3 C2 C1 137.77(10)
C13 C1 C2 C19 0.22(16)
B4 C1 C2 C19 -148.59(10)
B5 C1 C2 C19 145.28(11)
B6 C1 C2 C19 107.30(12)
B3 C1 C2 C19 -109.26(11)
C13 C1 C2 B8 148.19(11)
B4 C1 C2 B8 -0.62(12)
B5 C1 C2 B8 -66.75(11)
B6 C1 C2 B8 -104.73(10)
B3 C1 C2 B8 38.71(9)
C13 C1 C2 B7 -145.46(11)
B4 C1 C2 B7 65.73(11)
B5 C1 C2 B7 -0.40(12)
B6 C1 C2 B7 -38.38(9)
B3 C1 C2 B7 105.07(10)
C13 C1 C2 B6 -107.08(12)
B4 C1 C2 B6 104.11(10)
B5 C1 C2 B6 37.98(9)
B3 C1 C2 B6 143.44(10)
C13 C1 C2 B3 109.47(12)
B4 C1 C2 B3 -39.34(9)
B5 C1 C2 B3 -105.46(10)
B6 C1 C2 B3 -143.44(10)
B4 C1 C13 C18 -143.64(13)
B5 C1 C13 C18 -71.62(17)
B6 C1 C13 C18 -0.42(19)
B3 C1 C13 C18 143.40(13)
C2 C1 C13 C18 70.50(17)
B4 C1 C13 C14 28.01(17)
B5 C1 C13 C14 100.03(14)
B6 C1 C13 C14 171.23(12)
B3 C1 C13 C14 -44.95(17)
C2 C1 C13 C14 -117.85(14)
C18 C13 C14 C15 -0.4(2)
C1 C13 C14 C15 -172.37(14)
C13 C14 C15 C16 -0.1(3)
C14 C15 C16 C17 0.4(3)
C15 C16 C17 C18 -0.2(3)
C16 C17 C18 C13 -0.4(3)
C14 C13 C18 C17 0.6(2)
C1 C13 C18 C17 172.43(15)
B8 C2 C19 C24 153.16(14)
B7 C2 C19 C24 80.23(17)
B6 C2 C19 C24 8.33(19)
B3 C2 C19 C24 -133.69(14)
C1 C2 C19 C24 -62.45(17)
B8 C2 C19 C20 -22.40(18)
B7 C2 C19 C20 -95.33(15)
B6 C2 C19 C20 -167.23(12)
B3 C2 C19 C20 50.75(17)
C1 C2 C19 C20 121.99(13)
C24 C19 C20 C21 0.8(2)
C2 C19 C20 C21 176.60(14)
C19 C20 C21 C22 0.0(3)
C20 C21 C22 C23 -0.5(3)
C21 C22 C23 C24 0.2(3)
C22 C23 C24 C19 0.7(3)
C20 C19 C24 C23 -1.2(3)
C2 C19 C24 C23 -176.84(16)
C1 B3 C25 C26 148.81(12)
C2 B3 C25 C26 -137.75(12)
B9 B3 C25 C26 2.28(19)
B4 B3 C25 C26 76.27(16)
B8 B3 C25 C26 -69.13(16)
C1 B3 C25 C30 -33.99(19)
C2 B3 C25 C30 39.45(18)
B9 B3 C25 C30 179.49(13)
B4 B3 C25 C30 -106.53(15)
B8 B3 C25 C30 108.08(14)
C30 C25 C26 C27 0.1(2)
B3 C25 C26 C27 177.49(13)
C25 C26 C27 C28 -0.5(2)
C26 C27 C28 C29 0.5(2)
C27 C28 C29 C30 0.0(2)
C28 C29 C30 C25 -0.4(2)
C26 C25 C30 C29 0.4(2)
B3 C25 C30 C29 -176.86(13)
